data_4329438
loop_
_publ_author_name
'Skylar J. Ferrara'
'Joel T. Mague'
'James P. Donahue'

_publ_contact_author 'James P. Donahue'
_publ_contact_author_address
;
   James P. Donahue
   Department of Chemistry
   Tulane University
   Percival Stern Hall, Room 2015
   6400 Freret Street
   New Orleans, Louisiana 70118-5698
;
_publ_contact_author_email donahue@tulane.edu
_publ_section_title
;
 Synthesis and Structures of Cuprous Triptycylthiolate Complexes
;
_journal_name_full 'Inorganic Chemistry'
_journal_page_first 6567
_journal_page_last 6576
_journal_paper_doi 10.1021/ic300124n
_journal_volume 51
_journal_year 2012
_chemical_formula_sum 'C28 H18 S'
_chemical_formula_weight 386.48
_chemical_name_systematic
; 
 Bis(9-anthryl)sulfide 
;
_space_group_IT_number 15
_symmetry_cell_setting monoclinic
_symmetry_space_group_name_Hall '-C 2yc'
_symmetry_space_group_name_H-M 'C 1 2/c 1'
_atom_sites_solution_hydrogens geom
_atom_sites_solution_primary direct
_atom_sites_solution_secondary difmap
_audit_creation_method SHELXL-97
_cell_angle_alpha 90.00
_cell_angle_beta 114.562(2)
_cell_angle_gamma 90.00
_cell_formula_units_Z 4
_cell_length_a 20.481(3)
_cell_length_b 5.0204(8)
_cell_length_c 19.693(3)
_cell_measurement_reflns_used 1958
_cell_measurement_temperature 100(2)
_cell_measurement_theta_max 27.622
_cell_measurement_theta_min 2.1865
_cell_volume 1841.7(5)
_computing_cell_refinement 'Bruker APEX2 (Bruker-AXS, 2008)'
_computing_data_collection 'Bruker APEX2 (Bruker-AXS, 2008)'
_computing_data_reduction 'Bruker SAINT+ (Bruker-AXS, 2006)'
_computing_molecular_graphics 'Bruker APEX2 (Bruker-AXS, 2008)'
_computing_publication_material 'Bruker APEX2 (Bruker-AXS, 2008)'
_computing_structure_refinement 'SHELXL-97 (Sheldrick, 2008)'
_computing_structure_solution 'SHELXS-97 (Sheldrick, 2008)'
_diffrn_ambient_temperature 100(2)
_diffrn_measured_fraction_theta_full 0.990
_diffrn_measured_fraction_theta_max 0.990
_diffrn_measurement_device_type 'Bruker APEX-II CCD'
_diffrn_measurement_method '\f and \w scans'
_diffrn_radiation_monochromator graphite
_diffrn_radiation_source 'fine-focus sealed tube'
_diffrn_radiation_type MoK\a
_diffrn_radiation_wavelength 0.71073
_diffrn_reflns_av_R_equivalents 0.0326
_diffrn_reflns_av_sigmaI/netI 0.0335
_diffrn_reflns_limit_h_max 26
_diffrn_reflns_limit_h_min -26
_diffrn_reflns_limit_k_max 6
_diffrn_reflns_limit_k_min -6
_diffrn_reflns_limit_l_max 25
_diffrn_reflns_limit_l_min -25
_diffrn_reflns_number 7687
_diffrn_reflns_theta_full 27.62
_diffrn_reflns_theta_max 27.62
_diffrn_reflns_theta_min 2.19
_exptl_absorpt_coefficient_mu 0.188
_exptl_absorpt_correction_T_max 0.7456
_exptl_absorpt_correction_T_min 0.6789
_exptl_absorpt_correction_type multi-scan
_exptl_absorpt_process_details 'SADABS (Sheldrick, 2008)'
_exptl_crystal_colour yellow
_exptl_crystal_density_diffrn 1.394
_exptl_crystal_description slat
_exptl_crystal_F_000 808
_exptl_crystal_size_max 0.13
_exptl_crystal_size_mid 0.11
_exptl_crystal_size_min 0.05
_refine_diff_density_max 0.354
_refine_diff_density_min -0.366
_refine_diff_density_rms 0.052
_refine_ls_extinction_method none
_refine_ls_goodness_of_fit_ref 1.061
_refine_ls_hydrogen_treatment constr
_refine_ls_matrix_type full
_refine_ls_number_parameters 132
_refine_ls_number_reflns 2139
_refine_ls_number_restraints 0
_refine_ls_restrained_S_all 1.061
_refine_ls_R_factor_all 0.0504
_refine_ls_R_factor_gt 0.0384
_refine_ls_shift/su_max 0.000
_refine_ls_shift/su_mean 0.000
_refine_ls_structure_factor_coef Fsqd
_refine_ls_weighting_details 'calc w=1/[\s^2^(Fo^2^)+(0.0406P)^2^+1.6139P] where P=(Fo^2^+2Fc^2^)/3'
_refine_ls_weighting_scheme calc
_refine_ls_wR_factor_gt 0.0887
_refine_ls_wR_factor_ref 0.0961
_reflns_number_gt 1804
_reflns_number_total 2139
_reflns_threshold_expression >2\s(I)
_cod_data_source_file ic300124n_si_003_04.cif
_cod_data_source_block jpd209_0m
_cod_original_cell_volume 1841.6(5)
_cod_database_code 4329438

loop_
_symmetry_equiv_pos_as_xyz
'x, y, z'
'-x, y, -z+1/2'
'x+1/2, y+1/2, z'
'-x+1/2, y+1/2, -z+1/2'
'-x, -y, -z'
'x, -y, z-1/2'
'-x+1/2, -y+1/2, -z'
'x+1/2, -y+1/2, z-1/2'

loop_
_atom_site_label
_atom_site_type_symbol
_atom_site_fract_x
_atom_site_fract_y
_atom_site_fract_z
_atom_site_U_iso_or_equiv
_atom_site_adp_type
_atom_site_occupancy
_atom_site_symmetry_multiplicity
_atom_site_calc_flag
_atom_site_refinement_flags
S1 S 1.0000 -0.12353(10) 0.2500 0.01543(15) Uani 1 2 d S
C1 C 0.89699(8) 0.2798(3) 0.21039(8) 0.0150(3) Uani 1 1 d .
C2 C 0.90597(8) 0.3000(3) 0.28631(8) 0.0168(3) Uani 1 1 d .
H2 H 0.9386 0.1839 0.3228 0.020 Uiso 1 1 calc R
C3 C 0.86866(8) 0.4825(3) 0.30722(9) 0.0191(3) Uani 1 1 d .
H3 H 0.8755 0.4910 0.3579 0.023 Uiso 1 1 calc R
C4 C 0.81982(8) 0.6597(3) 0.25450(9) 0.0204(3) Uani 1 1 d .
H4 H 0.7952 0.7891 0.2702 0.025 Uiso 1 1 calc R
C5 C 0.80828(8) 0.6444(3) 0.18152(9) 0.0194(3) Uani 1 1 d .
H5 H 0.7752 0.7633 0.1465 0.023 Uiso 1 1 calc R
C6 C 0.84501(8) 0.4526(3) 0.15659(8) 0.0163(3) Uani 1 1 d .
C7 C 0.83063(8) 0.4267(3) 0.08112(9) 0.0184(3) Uani 1 1 d .
H7 H 0.7970 0.5435 0.0459 0.022 Uiso 1 1 calc R
C8 C 0.86434(8) 0.2341(3) 0.05623(8) 0.0169(3) Uani 1 1 d .
C9 C 0.84740(8) 0.2026(3) -0.02159(9) 0.0207(3) Uani 1 1 d .
H9 H 0.8125 0.3157 -0.0569 0.025 Uiso 1 1 calc R
C10 C 0.88030(8) 0.0142(3) -0.04594(9) 0.0216(3) Uani 1 1 d .
H10 H 0.8680 -0.0047 -0.0978 0.026 Uiso 1 1 calc R
C11 C 0.93291(8) -0.1540(3) 0.00620(9) 0.0200(3) Uani 1 1 d .
H11 H 0.9557 -0.2853 -0.0112 0.024 Uiso 1 1 calc R
C12 C 0.95132(8) -0.1303(3) 0.08088(9) 0.0180(3) Uani 1 1 d .
H12 H 0.9870 -0.2446 0.1147 0.022 Uiso 1 1 calc R
C13 C 0.91777(8) 0.0640(3) 0.10911(8) 0.0155(3) Uani 1 1 d .
C14 C 0.93456(8) 0.0956(3) 0.18599(8) 0.0149(3) Uani 1 1 d .

loop_
_atom_site_aniso_label
_atom_site_aniso_U_11
_atom_site_aniso_U_22
_atom_site_aniso_U_33
_atom_site_aniso_U_23
_atom_site_aniso_U_13
_atom_site_aniso_U_12
S1 0.0167(3) 0.0125(2) 0.0151(3) 0.000 0.0045(2) 0.000
C1 0.0140(7) 0.0139(7) 0.0166(7) -0.0013(6) 0.0058(6) -0.0050(6)
C2 0.0158(7) 0.0161(7) 0.0174(7) 0.0008(6) 0.0058(6) -0.0015(6)
C3 0.0201(7) 0.0199(8) 0.0196(7) -0.0030(6) 0.0103(6) -0.0027(6)
C4 0.0182(7) 0.0166(7) 0.0275(8) -0.0034(7) 0.0106(7) -0.0001(6)
C5 0.0154(7) 0.0159(7) 0.0242(8) 0.0011(6) 0.0057(6) -0.0004(6)
C6 0.0140(7) 0.0142(7) 0.0197(8) 0.0005(6) 0.0058(6) -0.0030(6)
C7 0.0143(7) 0.0179(7) 0.0198(8) 0.0032(6) 0.0041(6) -0.0011(6)
C8 0.0143(7) 0.0174(7) 0.0173(7) 0.0010(6) 0.0049(6) -0.0058(6)
C9 0.0172(7) 0.0246(8) 0.0172(8) 0.0033(6) 0.0041(6) -0.0031(6)
C10 0.0235(8) 0.0255(8) 0.0158(7) -0.0024(7) 0.0082(6) -0.0070(7)
C11 0.0218(8) 0.0201(8) 0.0204(8) -0.0051(6) 0.0112(6) -0.0049(6)
C12 0.0173(7) 0.0169(7) 0.0199(8) -0.0011(6) 0.0078(6) -0.0011(6)
C13 0.0143(7) 0.0155(7) 0.0159(7) -0.0008(6) 0.0055(6) -0.0049(6)
C14 0.0136(7) 0.0139(7) 0.0154(7) 0.0008(6) 0.0043(6) -0.0025(6)

loop_
_atom_type_symbol
_atom_type_description
_atom_type_scat_dispersion_real
_atom_type_scat_dispersion_imag
_atom_type_scat_source
C C 0.0033 0.0016 'International Tables Vol C Tables 4.2.6.8 and 6.1.1.4'
H H 0.0000 0.0000 'International Tables Vol C Tables 4.2.6.8 and 6.1.1.4'
S S 0.1246 0.1234 'International Tables Vol C Tables 4.2.6.8 and 6.1.1.4'

loop_
_geom_angle_atom_site_label_1
_geom_angle_atom_site_label_2
_geom_angle_atom_site_label_3
_geom_angle
_geom_angle_site_symmetry_1
C14 S1 C14 103.97(10) 2_755
C14 C1 C2 123.44(14) .
C14 C1 C6 119.10(13) .
C2 C1 C6 117.42(13) .
C3 C2 C1 121.24(14) .
C3 C2 H2 119.4 .
C1 C2 H2 119.4 .
C2 C3 C4 121.00(14) .
C2 C3 H3 119.5 .
C4 C3 H3 119.5 .
C5 C4 C3 119.94(14) .
C5 C4 H4 120.0 .
C3 C4 H4 120.0 .
C4 C5 C6 121.12(14) .
C4 C5 H5 119.4 .
C6 C5 H5 119.4 .
C7 C6 C5 121.37(14) .
C7 C6 C1 119.45(14) .
C5 C6 C1 119.17(14) .
C8 C7 C6 121.63(14) .
C8 C7 H7 119.2 .
C6 C7 H7 119.2 .
C7 C8 C9 121.26(14) .
C7 C8 C13 119.87(14) .
C9 C8 C13 118.87(14) .
C10 C9 C8 121.27(15) .
C10 C9 H9 119.4 .
C8 C9 H9 119.4 .
C9 C10 C11 119.87(14) .
C9 C10 H10 120.1 .
C11 C10 H10 120.1 .
C12 C11 C10 121.06(15) .
C12 C11 H11 119.5 .
C10 C11 H11 119.5 .
C11 C12 C13 121.07(14) .
C11 C12 H12 119.5 .
C13 C12 H12 119.5 .
C14 C13 C12 123.32(14) .
C14 C13 C8 118.81(14) .
C12 C13 C8 117.86(14) .
C1 C14 C13 120.94(13) .
C1 C14 S1 121.29(11) .
C13 C14 S1 117.59(11) .

loop_
_geom_bond_atom_site_label_1
_geom_bond_atom_site_label_2
_geom_bond_distance
_geom_bond_site_symmetry_2
S1 C14 1.7864(15) 2_755
S1 C14 1.7864(15) .
C1 C14 1.409(2) .
C1 C2 1.432(2) .
C1 C6 1.439(2) .
C2 C3 1.362(2) .
C2 H2 0.9500 .
C3 C4 1.417(2) .
C3 H3 0.9500 .
C4 C5 1.358(2) .
C4 H4 0.9500 .
C5 C6 1.429(2) .
C5 H5 0.9500 .
C6 C7 1.396(2) .
C7 C8 1.390(2) .
C7 H7 0.9500 .
C8 C9 1.432(2) .
C8 C13 1.437(2) .
C9 C10 1.359(2) .
C9 H9 0.9500 .
C10 C11 1.417(2) .
C10 H10 0.9500 .
C11 C12 1.363(2) .
C11 H11 0.9500 .
C12 C13 1.432(2) .
C12 H12 0.9500 .
C13 C14 1.415(2) .
